data_4110922
loop_
_publ_author_name
'Anne J. McNeil'
'Peter M\"uller'
'James E. Whitten'
'Timothy M. Swager'

_publ_section_title
;
 Conjugated Polymers in an Arene Sandwich
;
_journal_name_full 'Journal of the American Chemical Society'
_journal_page_first 12426
_journal_page_last 12427
_journal_paper_doi 10.1021/ja0648099
_journal_volume 128
_journal_year 2006
_chemical_formula_sum 'C40 H52 O3 Si2'
_chemical_formula_weight 637.00
_chemical_name_systematic
;
 ?
;
_space_group_IT_number 14
_symmetry_cell_setting monoclinic
_symmetry_space_group_name_Hall '-P 2yn'
_symmetry_space_group_name_H-M 'P 1 21/n 1'
_atom_sites_solution_hydrogens geom
_atom_sites_solution_primary direct
_atom_sites_solution_secondary difmap
_audit_creation_method SHELXL-97
_cell_angle_alpha 90.00
_cell_angle_beta 110.569(2)
_cell_angle_gamma 90.00
_cell_formula_units_Z 4
_cell_length_a 19.7499(9)
_cell_length_b 9.2408(5)
_cell_length_c 21.8961(10)
_cell_measurement_reflns_used 7711
_cell_measurement_temperature 100(2)
_cell_measurement_theta_max 30.27
_cell_measurement_theta_min 2.39
_cell_volume 3741.4(3)
_computing_cell_refinement 'SAINT 5 (Bruker-AXS, 2003)'
_computing_data_collection 'SMART 5 (Bruker-AXS, 2003)'
_computing_data_reduction 'SAINT 5 (Bruker-AXS, 2003)'
_computing_molecular_graphics 'Bruker SHELXTL'
_computing_publication_material 'Bruker SHELXTL'
_computing_structure_refinement 'SHELXL-97 (Sheldrick, 1997)'
_computing_structure_solution 'SHELXS-97 (Sheldrick, 1990)'
_diffrn_ambient_temperature 100(2)
_diffrn_measured_fraction_theta_full 1.000
_diffrn_measured_fraction_theta_max 1.000
_diffrn_measurement_device_type 'Bruker Smart APEX CCD'
_diffrn_measurement_method 'omega and phi scans'
_diffrn_radiation_monochromator graphite
_diffrn_radiation_source 'fine-focus sealed tube'
_diffrn_radiation_type MoK\a
_diffrn_radiation_wavelength 0.71073
_diffrn_reflns_av_R_equivalents 0.0518
_diffrn_reflns_av_sigmaI/netI 0.0317
_diffrn_reflns_limit_h_max 27
_diffrn_reflns_limit_h_min -27
_diffrn_reflns_limit_k_max 12
_diffrn_reflns_limit_k_min -12
_diffrn_reflns_limit_l_max 30
_diffrn_reflns_limit_l_min -30
_diffrn_reflns_number 81610
_diffrn_reflns_theta_full 29.57
_diffrn_reflns_theta_max 29.57
_diffrn_reflns_theta_min 1.99
_exptl_absorpt_coefficient_mu 0.129
_exptl_absorpt_correction_T_max 0.9809
_exptl_absorpt_correction_T_min 0.9746
_exptl_absorpt_correction_type multi-scan
_exptl_absorpt_process_details sadabs
_exptl_crystal_colour colorless
_exptl_crystal_density_diffrn 1.131
_exptl_crystal_description plate
_exptl_crystal_F_000 1376
_exptl_crystal_size_max 0.20
_exptl_crystal_size_mid 0.20
_exptl_crystal_size_min 0.15
_refine_diff_density_max 0.504
_refine_diff_density_min -0.207
_refine_diff_density_rms 0.062
_refine_ls_extinction_method none
_refine_ls_goodness_of_fit_ref 1.054
_refine_ls_hydrogen_treatment constr
_refine_ls_matrix_type full
_refine_ls_number_parameters 418
_refine_ls_number_reflns 10489
_refine_ls_number_restraints 0
_refine_ls_restrained_S_all 1.054
_refine_ls_R_factor_all 0.0592
_refine_ls_R_factor_gt 0.0444
_refine_ls_shift/su_max 0.002
_refine_ls_shift/su_mean 0.000
_refine_ls_structure_factor_coef Fsqd
_refine_ls_weighting_details 'calc w=1/[\s^2^(Fo^2^)+(0.0607P)^2^+1.0921P] where P=(Fo^2^+2Fc^2^)/3'
_refine_ls_weighting_scheme calc
_refine_ls_wR_factor_gt 0.1088
_refine_ls_wR_factor_ref 0.1184
_reflns_number_gt 8429
_reflns_number_total 10489
_reflns_threshold_expression >2sigma(I)
_cod_data_source_file ja0648099si20060706_015932.cif
_cod_data_source_block 05258
_cod_database_code 4110922

loop_
_symmetry_equiv_pos_as_xyz
'x, y, z'
'-x+1/2, y+1/2, -z+1/2'
'-x, -y, -z'
'x-1/2, -y-1/2, z-1/2'

loop_
_atom_site_label
_atom_site_type_symbol
_atom_site_fract_x
_atom_site_fract_y
_atom_site_fract_z
_atom_site_U_iso_or_equiv
_atom_site_adp_type
_atom_site_occupancy
_atom_site_symmetry_multiplicity
_atom_site_calc_flag
_atom_site_refinement_flags
O1 O 1.17353(5) 0.23644(10) 0.22556(4) 0.01902(19) Uani 1 1 d .
O2 O 1.06664(5) 0.28197(11) 0.23622(5) 0.0233(2) Uani 1 1 d .
O3 O 1.27330(5) 0.24977(10) 0.19936(5) 0.0225(2) Uani 1 1 d .
C1 C 1.06765(6) 0.45534(13) 0.10322(6) 0.0138(2) Uani 1 1 d .
C2 C 1.00607(7) 0.37642(14) 0.06947(6) 0.0165(2) Uani 1 1 d .
H2 H 0.9633 0.3869 0.0796 0.020 Uiso 1 1 calc R
C3 C 1.00778(7) 0.28168(14) 0.02056(6) 0.0194(3) Uani 1 1 d .
H3 H 0.9658 0.2277 -0.0031 0.023 Uiso 1 1 calc R
C4 C 1.07042(8) 0.26554(15) 0.00612(6) 0.0207(3) Uani 1 1 d .
H4 H 1.0710 0.2006 -0.0273 0.025 Uiso 1 1 calc R
C5 C 1.13253(7) 0.34391(14) 0.04029(6) 0.0175(2) Uani 1 1 d .
H5 H 1.1754 0.3323 0.0305 0.021 Uiso 1 1 calc R
C6 C 1.13082(6) 0.43914(13) 0.08880(6) 0.0134(2) Uani 1 1 d .
C7 C 1.19433(6) 0.52618(13) 0.13289(6) 0.0130(2) Uani 1 1 d .
H7 H 1.2381 0.5167 0.1203 0.016 Uiso 1 1 calc R
C8 C 1.17032(6) 0.68186(13) 0.13241(6) 0.0120(2) Uani 1 1 d .
C9 C 1.20588(6) 0.80291(13) 0.11953(6) 0.0133(2) Uani 1 1 d .
C19 C 1.27192(7) 0.78391(13) 0.10675(6) 0.0147(2) Uani 1 1 d .
C20 C 1.32746(7) 0.75978(14) 0.09719(6) 0.0174(2) Uani 1 1 d .
Si1 Si 1.407839(18) 0.69176(4) 0.081575(17) 0.01689(9) Uani 1 1 d .
C31 C 1.49175(7) 0.77375(17) 0.14211(7) 0.0262(3) Uani 1 1 d .
H31 H 1.4999 0.7234 0.1845 0.031 Uiso 1 1 calc R
C32 C 1.48581(10) 0.9358(2) 0.15491(9) 0.0404(4) Uani 1 1 d .
H32A H 1.5270 0.9652 0.1933 0.061 Uiso 1 1 calc R
H32B H 1.4407 0.9542 0.1628 0.061 Uiso 1 1 calc R
H32C H 1.4860 0.9915 0.1169 0.061 Uiso 1 1 calc R
C33 C 1.55942(8) 0.7450(2) 0.12462(8) 0.0398(4) Uani 1 1 d .
H33A H 1.5548 0.7951 0.0839 0.060 Uiso 1 1 calc R
H33B H 1.5644 0.6408 0.1191 0.060 Uiso 1 1 calc R
H33C H 1.6023 0.7809 0.1597 0.060 Uiso 1 1 calc R
C34 C 1.40305(8) 0.48931(15) 0.09164(7) 0.0233(3) Uani 1 1 d .
H34 H 1.3525 0.4599 0.0650 0.028 Uiso 1 1 calc R
C35 C 1.41452(9) 0.44684(18) 0.16263(8) 0.0310(3) Uani 1 1 d .
H35A H 1.4045 0.3434 0.1647 0.046 Uiso 1 1 calc R
H35B H 1.3817 0.5031 0.1781 0.046 Uiso 1 1 calc R
H35C H 1.4646 0.4670 0.1903 0.046 Uiso 1 1 calc R
C36 C 1.45304(10) 0.40158(18) 0.06582(9) 0.0368(4) Uani 1 1 d .
H36A H 1.5035 0.4220 0.0923 0.055 Uiso 1 1 calc R
H36B H 1.4442 0.4285 0.0204 0.055 Uiso 1 1 calc R
H36C H 1.4433 0.2981 0.0682 0.055 Uiso 1 1 calc R
C37 C 1.39532(8) 0.73674(16) -0.00564(7) 0.0230(3) Uani 1 1 d .
H37 H 1.4384 0.6991 -0.0145 0.028 Uiso 1 1 calc R
C38 C 1.32846(9) 0.66080(18) -0.05253(7) 0.0302(3) Uani 1 1 d .
H38A H 1.2858 0.6892 -0.0424 0.045 Uiso 1 1 calc R
H38B H 1.3350 0.5557 -0.0478 0.045 Uiso 1 1 calc R
H38C H 1.3217 0.6888 -0.0975 0.045 Uiso 1 1 calc R
C39 C 1.39053(10) 0.90002(18) -0.01916(8) 0.0348(4) Uani 1 1 d .
H39A H 1.3823 0.9170 -0.0654 0.052 Uiso 1 1 calc R
H39B H 1.4359 0.9464 0.0076 0.052 Uiso 1 1 calc R
H39C H 1.3504 0.9410 -0.0083 0.052 Uiso 1 1 calc R
C10 C 1.17588(7) 0.94045(13) 0.12015(6) 0.0152(2) Uani 1 1 d .
H10 H 1.1990 1.0237 0.1111 0.018 Uiso 1 1 calc R
C11 C 1.11302(7) 0.95591(13) 0.13380(6) 0.0154(2) Uani 1 1 d .
H11 H 1.0931 1.0496 0.1335 0.018 Uiso 1 1 calc R
C12 C 1.07806(6) 0.83480(13) 0.14819(6) 0.0134(2) Uani 1 1 d .
C21 C 1.01170(7) 0.85350(13) 0.16025(6) 0.0149(2) Uani 1 1 d .
C22 C 0.95412(7) 0.87202(14) 0.16663(6) 0.0167(2) Uani 1 1 d .
Si2 Si 0.860432(18) 0.90299(4) 0.162286(17) 0.01476(8) Uani 1 1 d .
C41 C 0.85854(8) 0.89694(16) 0.24758(7) 0.0229(3) Uani 1 1 d .
H41 H 0.8954 0.9688 0.2733 0.027 Uiso 1 1 calc R
C42 C 0.78632(10) 0.9465(2) 0.25234(9) 0.0422(5) Uani 1 1 d .
H42A H 0.7493 0.8727 0.2330 0.063 Uiso 1 1 calc R
H42B H 0.7715 1.0379 0.2287 0.063 Uiso 1 1 calc R
H42C H 0.7921 0.9604 0.2983 0.063 Uiso 1 1 calc R
C43 C 0.88239(9) 0.75086(18) 0.28128(8) 0.0322(3) Uani 1 1 d .
H43A H 0.8889 0.7595 0.3276 0.048 Uiso 1 1 calc R
H43B H 0.9282 0.7218 0.2770 0.048 Uiso 1 1 calc R
H43C H 0.8454 0.6778 0.2609 0.048 Uiso 1 1 calc R
C44 C 0.80502(7) 0.76200(14) 0.10365(7) 0.0212(3) Uani 1 1 d .
H44 H 0.8058 0.7900 0.0598 0.025 Uiso 1 1 calc R
C45 C 0.72519(8) 0.76177(18) 0.09716(10) 0.0396(4) Uani 1 1 d .
H45A H 0.6972 0.7050 0.0588 0.059 Uiso 1 1 calc R
H45B H 0.7070 0.8614 0.0922 0.059 Uiso 1 1 calc R
H45C H 0.7203 0.7188 0.1363 0.059 Uiso 1 1 calc R
C46 C 0.83591(8) 0.60790(16) 0.11626(8) 0.0288(3) Uani 1 1 d .
H46A H 0.8327 0.5716 0.1572 0.043 Uiso 1 1 calc R
H46B H 0.8866 0.6092 0.1193 0.043 Uiso 1 1 calc R
H46C H 0.8081 0.5446 0.0803 0.043 Uiso 1 1 calc R
C47 C 0.83459(7) 1.08895(14) 0.12642(6) 0.0192(3) Uani 1 1 d .
H47 H 0.7821 1.1035 0.1190 0.023 Uiso 1 1 calc R
C48 C 0.87709(9) 1.20749(16) 0.17341(8) 0.0317(3) Uani 1 1 d .
H48A H 0.9289 1.1953 0.1818 0.048 Uiso 1 1 calc R
H48B H 0.8681 1.2001 0.2145 0.048 Uiso 1 1 calc R
H48C H 0.8614 1.3027 0.1538 0.048 Uiso 1 1 calc R
C49 C 0.84472(9) 1.10479(17) 0.06042(7) 0.0282(3) Uani 1 1 d .
H49A H 0.8317 1.2032 0.0438 0.042 Uiso 1 1 calc R
H49B H 0.8136 1.0351 0.0294 0.042 Uiso 1 1 calc R
H49C H 0.8954 1.0861 0.0659 0.042 Uiso 1 1 calc R
C13 C 1.10752(6) 0.69734(13) 0.14735(6) 0.0129(2) Uani 1 1 d .
C14 C 1.07711(6) 0.55513(13) 0.16054(6) 0.0133(2) Uani 1 1 d .
H14 H 1.0312 0.5682 0.1695 0.016 Uiso 1 1 calc R
C15 C 1.13825(6) 0.48441(13) 0.21933(6) 0.0138(2) Uani 1 1 d .
H15 H 1.1469 0.5419 0.2601 0.017 Uiso 1 1 calc R
C16 C 1.11891(7) 0.32960(14) 0.22881(6) 0.0168(2) Uani 1 1 d .
C17 C 1.22517(7) 0.31236(13) 0.20882(6) 0.0165(2) Uani 1 1 d .
C18 C 1.20809(6) 0.47144(13) 0.20378(6) 0.0133(2) Uani 1 1 d .
H18 H 1.2482 0.5274 0.2360 0.016 Uiso 1 1 calc R

loop_
_atom_site_aniso_label
_atom_site_aniso_U_11
_atom_site_aniso_U_22
_atom_site_aniso_U_33
_atom_site_aniso_U_23
_atom_site_aniso_U_13
_atom_site_aniso_U_12
O1 0.0203(5) 0.0134(4) 0.0215(5) 0.0023(3) 0.0050(4) -0.0008(3)
O2 0.0225(5) 0.0239(5) 0.0240(5) 0.0044(4) 0.0086(4) -0.0057(4)
O3 0.0228(5) 0.0163(5) 0.0280(5) 0.0040(4) 0.0083(4) 0.0056(4)
C1 0.0157(5) 0.0122(5) 0.0124(5) 0.0013(4) 0.0035(4) 0.0007(4)
C2 0.0158(6) 0.0161(6) 0.0161(6) 0.0018(4) 0.0039(5) -0.0018(5)
C3 0.0207(6) 0.0173(6) 0.0154(6) 0.0001(5) 0.0004(5) -0.0041(5)
C4 0.0269(7) 0.0183(6) 0.0147(6) -0.0037(5) 0.0046(5) -0.0004(5)
C5 0.0192(6) 0.0176(6) 0.0159(6) -0.0004(5) 0.0062(5) 0.0027(5)
C6 0.0149(5) 0.0115(5) 0.0131(5) 0.0013(4) 0.0040(4) 0.0013(4)
C7 0.0113(5) 0.0121(5) 0.0159(5) 0.0008(4) 0.0053(4) 0.0010(4)
C8 0.0115(5) 0.0123(5) 0.0117(5) 0.0000(4) 0.0033(4) 0.0013(4)
C9 0.0120(5) 0.0147(5) 0.0127(5) 0.0001(4) 0.0039(4) 0.0007(4)
C19 0.0162(6) 0.0127(5) 0.0150(5) 0.0011(4) 0.0054(4) -0.0004(4)
C20 0.0166(6) 0.0168(6) 0.0193(6) 0.0012(5) 0.0068(5) -0.0008(5)
Si1 0.01270(16) 0.02016(18) 0.01985(17) 0.00084(13) 0.00828(13) 0.00149(13)
C31 0.0169(6) 0.0373(8) 0.0256(7) -0.0022(6) 0.0092(5) -0.0057(6)
C32 0.0393(9) 0.0382(10) 0.0436(10) -0.0110(8) 0.0144(8) -0.0191(8)
C33 0.0164(7) 0.0685(13) 0.0359(9) -0.0003(8) 0.0107(6) -0.0056(7)
C34 0.0231(7) 0.0212(7) 0.0270(7) 0.0011(5) 0.0107(6) 0.0041(5)
C35 0.0328(8) 0.0293(8) 0.0333(8) 0.0099(6) 0.0146(7) 0.0058(6)
C36 0.0409(9) 0.0313(8) 0.0433(9) 0.0039(7) 0.0211(8) 0.0148(7)
C37 0.0205(6) 0.0290(7) 0.0232(7) 0.0027(5) 0.0122(5) 0.0031(5)
C38 0.0326(8) 0.0334(8) 0.0225(7) -0.0010(6) 0.0072(6) 0.0025(6)
C39 0.0415(9) 0.0321(8) 0.0324(8) 0.0088(7) 0.0152(7) -0.0026(7)
C10 0.0148(5) 0.0128(5) 0.0180(6) 0.0009(4) 0.0057(5) -0.0002(4)
C11 0.0150(5) 0.0126(5) 0.0181(6) -0.0008(4) 0.0052(5) 0.0019(4)
C12 0.0119(5) 0.0150(6) 0.0129(5) -0.0020(4) 0.0036(4) 0.0004(4)
C21 0.0155(5) 0.0136(5) 0.0147(5) -0.0009(4) 0.0042(4) 0.0015(4)
C22 0.0174(6) 0.0155(6) 0.0174(6) -0.0008(5) 0.0064(5) 0.0014(5)
Si2 0.01210(16) 0.01543(16) 0.01820(17) 0.00094(12) 0.00713(13) 0.00226(12)
C41 0.0215(6) 0.0286(7) 0.0216(6) 0.0050(5) 0.0115(5) 0.0082(5)
C42 0.0371(9) 0.0662(13) 0.0337(9) 0.0122(8) 0.0254(8) 0.0227(9)
C43 0.0352(8) 0.0351(9) 0.0306(8) 0.0124(7) 0.0168(7) 0.0069(7)
C44 0.0171(6) 0.0175(6) 0.0287(7) -0.0005(5) 0.0075(5) -0.0012(5)
C45 0.0165(7) 0.0258(8) 0.0711(13) -0.0057(8) 0.0088(7) -0.0017(6)
C46 0.0226(7) 0.0196(7) 0.0438(9) -0.0053(6) 0.0110(6) 0.0003(5)
C47 0.0157(6) 0.0181(6) 0.0229(6) 0.0015(5) 0.0059(5) 0.0024(5)
C48 0.0367(9) 0.0182(7) 0.0353(8) -0.0011(6) 0.0063(7) 0.0005(6)
C49 0.0312(8) 0.0269(7) 0.0276(7) 0.0088(6) 0.0119(6) 0.0030(6)
C13 0.0121(5) 0.0140(5) 0.0122(5) -0.0003(4) 0.0038(4) -0.0002(4)
C14 0.0119(5) 0.0133(5) 0.0154(5) -0.0008(4) 0.0056(4) -0.0002(4)
C15 0.0147(5) 0.0131(5) 0.0134(5) -0.0006(4) 0.0047(4) -0.0020(4)
C16 0.0194(6) 0.0168(6) 0.0124(5) 0.0004(4) 0.0034(5) -0.0024(5)
C17 0.0182(6) 0.0130(5) 0.0144(5) 0.0014(4) 0.0008(5) -0.0006(4)
C18 0.0132(5) 0.0111(5) 0.0143(5) -0.0003(4) 0.0031(4) 0.0000(4)

loop_
_atom_type_symbol
_atom_type_description
_atom_type_scat_dispersion_real
_atom_type_scat_dispersion_imag
_atom_type_scat_source
C C 0.0033 0.0016 'International Tables Vol C Tables 4.2.6.8 and 6.1.1.4'
H H 0.0000 0.0000 'International Tables Vol C Tables 4.2.6.8 and 6.1.1.4'
O O 0.0106 0.0060 'International Tables Vol C Tables 4.2.6.8 and 6.1.1.4'
Si Si 0.0817 0.0704 'International Tables Vol C Tables 4.2.6.8 and 6.1.1.4'

loop_
_geom_angle_atom_site_label_1
_geom_angle_atom_site_label_2
_geom_angle_atom_site_label_3
_geom_angle
C17 O1 C16 110.66(10)
C2 C1 C6 120.53(11)
C2 C1 C14 126.22(11)
C6 C1 C14 113.08(10)
C1 C2 C3 119.10(12)
C4 C3 C2 120.46(12)
C3 C4 C5 120.56(12)
C6 C5 C4 119.08(12)
C5 C6 C1 120.27(11)
C5 C6 C7 125.85(11)
C1 C6 C7 113.78(10)
C8 C7 C6 108.21(9)
C8 C7 C18 105.03(9)
C6 C7 C18 106.07(9)
C13 C8 C9 120.96(11)
C13 C8 C7 113.42(10)
C9 C8 C7 125.62(10)
C8 C9 C10 118.53(11)
C8 C9 C19 119.65(11)
C10 C9 C19 121.81(11)
C20 C19 C9 176.22(13)
C19 C20 Si1 170.69(12)
C20 Si1 C31 109.53(6)
C20 Si1 C37 107.30(6)
C31 Si1 C37 113.27(7)
C20 Si1 C34 103.51(6)
C31 Si1 C34 112.61(7)
C37 Si1 C34 110.03(6)
C32 C31 C33 110.03(14)
C32 C31 Si1 114.63(11)
C33 C31 Si1 112.52(11)
C36 C34 C35 110.63(12)
C36 C34 Si1 114.57(11)
C35 C34 Si1 111.97(10)
C38 C37 C39 109.98(13)
C38 C37 Si1 110.74(10)
C39 C37 Si1 112.94(10)
C11 C10 C9 120.63(11)
C10 C11 C12 120.97(11)
C13 C12 C11 118.67(11)
C13 C12 C21 121.47(11)
C11 C12 C21 119.79(11)
C22 C21 C12 176.13(13)
C21 C22 Si2 170.96(11)
C22 Si2 C41 108.30(6)
C22 Si2 C47 106.46(6)
C41 Si2 C47 110.12(6)
C22 Si2 C44 105.08(6)
C41 Si2 C44 116.49(7)
C47 Si2 C44 109.81(6)
C43 C41 C42 111.46(13)
C43 C41 Si2 113.23(10)
C42 C41 Si2 113.65(10)
C45 C44 C46 110.25(12)
C45 C44 Si2 113.34(10)
C46 C44 Si2 114.80(10)
C49 C47 C48 109.99(12)
C49 C47 Si2 111.96(9)
C48 C47 Si2 111.55(10)
C8 C13 C12 120.22(11)
C8 C13 C14 113.58(10)
C12 C13 C14 126.19(10)
C13 C14 C1 108.18(10)
C13 C14 C15 106.03(9)
C1 C14 C15 105.20(9)
C16 C15 C18 104.24(10)
C16 C15 C14 110.39(10)
C18 C15 C14 110.08(9)
O2 C16 O1 120.14(12)
O2 C16 C15 130.08(12)
O1 C16 C15 109.74(10)
O3 C17 O1 120.36(11)
O3 C17 C18 129.34(12)
O1 C17 C18 110.27(10)
C17 C18 C15 104.81(10)
C17 C18 C7 110.22(10)
C15 C18 C7 109.77(9)

loop_
_geom_bond_atom_site_label_1
_geom_bond_atom_site_label_2
_geom_bond_distance
O1 C17 1.3891(15)
O1 C16 1.4013(16)
O2 C16 1.1847(16)
O3 C17 1.1914(16)
C1 C2 1.3877(17)
C1 C6 1.3983(16)
C1 C14 1.5151(16)
C2 C3 1.3928(18)
C3 C4 1.3883(19)
C4 C5 1.3944(18)
C5 C6 1.3889(17)
C6 C7 1.5171(16)
C7 C8 1.5136(16)
C7 C18 1.5628(16)
C8 C13 1.3968(16)
C8 C9 1.4011(16)
C9 C10 1.4043(16)
C9 C19 1.4377(16)
C19 C20 1.2075(18)
C20 Si1 1.8476(13)
Si1 C31 1.8798(15)
Si1 C37 1.8839(14)
Si1 C34 1.8900(15)
C31 C32 1.536(2)
C31 C33 1.537(2)
C34 C36 1.531(2)
C34 C35 1.541(2)
C37 C38 1.529(2)
C37 C39 1.534(2)
C10 C11 1.3825(16)
C11 C12 1.4076(17)
C12 C13 1.4000(16)
C12 C21 1.4354(16)
C21 C22 1.2058(17)
C22 Si2 1.8414(13)
Si2 C41 1.8818(14)
Si2 C47 1.8838(14)
Si2 C44 1.8858(14)
C41 C43 1.531(2)
C41 C42 1.536(2)
C44 C45 1.532(2)
C44 C46 1.5355(19)
C47 C49 1.5339(19)
C47 C48 1.535(2)
C13 C14 1.5142(16)
C14 C15 1.5652(17)
C15 C16 1.5137(17)
C15 C18 1.5373(16)
C17 C18 1.5036(17)
